data_1512041
loop_
_publ_author_name
'Sharp, Phillip P.'
'Banwell, Martin G.'
'Renner, Jens'
'Lohmann, Klaas'
'Willis, Anthony C.'

_publ_section_title
;
 Consecutive Gold(I)-Catalyzed Cyclization Reactions of
 o-(Buta-1,3-diyn-1-yl-)-Substituted N-Aryl Ureas: A One-Pot Synthesis of
 Pyrimido[1,6-a]indol-1(2H)-ones and Related Systems.
;
_journal_issue 11
_journal_name_full 'Organic letters'
_journal_page_first 2616
_journal_page_last 2619
_journal_paper_doi 10.1021/ol4007986
_journal_volume 15
_journal_year 2013
_chemical_compound_source local
_chemical_formula_moiety 'C6 H7 I N2 O'
_chemical_formula_sum 'C6 H7 I N2 O'
_chemical_formula_weight 250.04
_space_group_IT_number 14
_symmetry_cell_setting monoclinic
_symmetry_space_group_name_Hall '-P 2yab'
_symmetry_space_group_name_H-M 'P 1 21/a 1'
_atom_sites_solution_hydrogens geom
_atom_sites_solution_primary direct
_audit_creation_date 09-08-27
_audit_creation_method CRYSTALS_ver_12.85
_audit_update_record
;
2009-08-27 - Report on C6 H7 I N2 O
             by Anthony C. Willis
             for   Pat Sharp and Martin Banwell

2009-08-27 - passes checkcif tests with minor warnings  
;
_cell_angle_alpha 90
_cell_angle_beta 100.2178(7)
_cell_angle_gamma 90
_cell_formula_units_Z 12
_cell_length_a 8.2495(1)
_cell_length_b 22.3491(3)
_cell_length_c 13.1812(2)
_cell_measurement_reflns_used 31434
_cell_measurement_temperature 200
_cell_measurement_theta_max 27.5
_cell_measurement_theta_min 3
_cell_volume 2391.66(6)
_computing_cell_refinement 'DENZO/SCALEPACK (Otwinowski & Minor, 1997)'
_computing_data_collection 'COLLECT (Nonius, 1997-2001).'
_computing_data_reduction 'DENZO/SCALEPACK (Otwinowski & Minor, 1997)'
_computing_molecular_graphics
; 
ORTEP-II (Johnson 1976) in teXsan (MSC, 1992-1997)
;
_computing_publication_material 'CRYSTALS (Betteridge et al., 2003)'
_computing_structure_refinement 'CRYSTALS (Betteridge et al., 2003)'
_computing_structure_solution 'SIR92 (Altomare et al., 1994)'
_diffrn_ambient_temperature 200
_diffrn_measured_fraction_theta_full 0.985
_diffrn_measured_fraction_theta_max 0.985
_diffrn_measurement_device 'Nonius KappaCCD'
_diffrn_measurement_device_type Area
_diffrn_measurement_method ' \f and \w scans with CCD '
_diffrn_radiation_monochromator graphite
_diffrn_radiation_type 'Mo K\a'
_diffrn_radiation_wavelength 0.71073
_diffrn_reflns_av_R_equivalents 0.034
_diffrn_reflns_limit_h_max 10
_diffrn_reflns_limit_h_min -10
_diffrn_reflns_limit_k_max 28
_diffrn_reflns_limit_k_min -27
_diffrn_reflns_limit_l_max 17
_diffrn_reflns_limit_l_min -17
_diffrn_reflns_number 36962
_diffrn_reflns_theta_full 27.471
_diffrn_reflns_theta_max 27.471
_diffrn_reflns_theta_min 2.669
_diffrn_standards_number 0
_exptl_absorpt_coefficient_mu 3.951
_exptl_absorpt_correction_T_max 0.577
_exptl_absorpt_correction_T_min 0.310
_exptl_absorpt_correction_type integration
_exptl_absorpt_process_details
;
via Gaussian method (Coppens, 1970) implemented in maXus (2000)
;
_exptl_crystal_colour colourless
_exptl_crystal_density_diffrn 2.083
_exptl_crystal_density_method 'not measured'
_exptl_crystal_description plate
_exptl_crystal_F_000 1416
_exptl_crystal_size_max 0.40
_exptl_crystal_size_mid 0.23
_exptl_crystal_size_min 0.16
_refine_diff_density_max 1.32
_refine_diff_density_min -1.21
_refine_ls_extinction_method None
_refine_ls_goodness_of_fit_ref 0.9769
_refine_ls_hydrogen_treatment refxyz
_refine_ls_matrix_type full
_refine_ls_number_parameters 334
_refine_ls_number_reflns 5398
_refine_ls_number_restraints 0
_refine_ls_R_factor_all 0.0319
_refine_ls_R_factor_gt 0.0252
_refine_ls_shift/su_max 0.002289
_refine_ls_structure_factor_coef Fsqd
_refine_ls_weighting_details
;
 Method= Modified Sheldrick 
 w=1/[\s^2^(F^2^) + ( 0.01P)^2^ + 0.72P] 
 ,where P=(max(Fo^2^,0) + 2Fc^2^)/3 
;
_refine_ls_weighting_scheme calc
_refine_ls_wR_factor_all 0.0619
_refine_ls_wR_factor_gt 0.0601
_refine_ls_wR_factor_ref 0.0619
_reflns_limit_h_max 10
_reflns_limit_h_min -10
_reflns_limit_k_max 28
_reflns_limit_k_min 0
_reflns_limit_l_max 17
_reflns_limit_l_min 0
_reflns_number_gt 4510
_reflns_number_total 5398
_reflns_threshold_expression I>2.0\s(I)
_oxford_diffrn_Wilson_B_factor 3.55
_oxford_diffrn_Wilson_scale 8.57
_oxford_refine_ls_r_factor_ref 0.0319
_oxford_refine_ls_scale 0.5865(7)
_oxford_reflns_number_all 5398
_oxford_reflns_threshold_expression_ref I>-10.0\s(I)
_oxford_structure_analysis_title '8271015 ban0917'
_cod_data_source_file ol4007986_si_007.cif
_cod_data_source_block ban0917
_cod_depositor_comments
;
The following automatic conversions were performed:

'_symmetry_cell_setting' value 'Monoclinic' changed to 'monoclinic'
according to /home/saulius/struct/CIF-dictionaries/cif_core.dic
dictionary named 'cif_core.dic' version 2.3.1 from 2005-06-27.

Automatic conversion script
Id: cif_fix_values 1891 2012-01-12 08:04:46Z andrius 
;
_cod_original_sg_symbol_H-M 'P 1 21/a 1 '
_cod_database_code 1512041

loop_
_symmetry_equiv_pos_as_xyz
x,y,z
-x,-y,-z
-x+1/2,y+1/2,-z
x+1/2,-y+1/2,z

loop_
_atom_site_label
_atom_site_type_symbol
_atom_site_fract_x
_atom_site_fract_y
_atom_site_fract_z
_atom_site_U_iso_or_equiv
_atom_site_occupancy
_atom_site_adp_type
I10 I 0.19055(3) 0.526653(10) 0.92490(2) 0.0710 1.0000 Uani
I20 I 1.06746(3) 0.700504(11) 0.044076(15) 0.0611 1.0000 Uani
I30 I 0.72209(2) 0.449477(8) 0.725299(15) 0.0474 1.0000 Uani
O8 O 0.5142(2) 0.59454(9) 0.89407(15) 0.0482 1.0000 Uani
O18 O 0.7747(2) 0.64567(9) 0.14062(14) 0.0429 1.0000 Uani
O28 O 0.36053(19) 0.49817(8) 0.64046(14) 0.0394 1.0000 Uani
N1 N 0.1067(2) 0.68690(10) 0.74194(17) 0.0385 1.0000 Uani
N7 N 0.2697(3) 0.75878(12) 0.6874(2) 0.0530 1.0000 Uani
N11 N 1.1477(3) 0.70088(9) 0.37622(17) 0.0367 1.0000 Uani
N17 N 1.0096(3) 0.66346(11) 0.49978(18) 0.0410 1.0000 Uani
N21 N 0.7057(2) 0.61663(9) 0.56152(17) 0.0370 1.0000 Uani
N27 N 0.5038(3) 0.68223(11) 0.4878(2) 0.0489 1.0000 Uani
C2 C 0.2584(3) 0.70825(11) 0.74212(19) 0.0353 1.0000 Uani
C3 C 0.4009(3) 0.67966(12) 0.79323(19) 0.0355 1.0000 Uani
C4 C 0.3865(3) 0.62694(11) 0.84487(18) 0.0346 1.0000 Uani
C5 C 0.2278(3) 0.60461(11) 0.84612(19) 0.0375 1.0000 Uani
C6 C 0.0957(3) 0.63594(12) 0.7947(2) 0.0405 1.0000 Uani
C9 C 0.6766(4) 0.61599(18) 0.8892(3) 0.0546 1.0000 Uani
C12 C 1.0134(3) 0.67343(10) 0.39889(19) 0.0328 1.0000 Uani
C13 C 0.8829(3) 0.65394(10) 0.32298(19) 0.0322 1.0000 Uani
C14 C 0.8923(3) 0.66160(10) 0.22027(19) 0.0327 1.0000 Uani
C15 C 1.0357(3) 0.68841(11) 0.19657(19) 0.0348 1.0000 Uani
C16 C 1.1553(3) 0.70704(11) 0.2755(2) 0.0374 1.0000 Uani
C19 C 0.6222(4) 0.62353(17) 0.1647(3) 0.0503 1.0000 Uani
C22 C 0.5438(3) 0.62897(11) 0.53541(19) 0.0350 1.0000 Uani
C23 C 0.4211(3) 0.59106(10) 0.56017(19) 0.0337 1.0000 Uani
C24 C 0.4672(3) 0.53883(10) 0.61363(18) 0.0307 1.0000 Uani
C25 C 0.6364(3) 0.52603(11) 0.64210(19) 0.0328 1.0000 Uani
C26 C 0.7461(3) 0.56601(12) 0.6140(2) 0.0364 1.0000 Uani
C29 C 0.1886(3) 0.51100(14) 0.6117(3) 0.0434 1.0000 Uani
H31 H 0.508(4) 0.6968(12) 0.792(2) 0.0432 1.0000 Uiso
H61 H -0.011(4) 0.6227(13) 0.793(2) 0.0489 1.0000 Uiso
H71 H 0.369(5) 0.7751(16) 0.693(3) 0.0625 1.0000 Uiso
H72 H 0.185(5) 0.7740(16) 0.659(3) 0.0628 1.0000 Uiso
H91 H 0.739(5) 0.5896(19) 0.923(3) 0.0803 1.0000 Uiso
H92 H 0.686(5) 0.654(2) 0.920(3) 0.0796 1.0000 Uiso
H93 H 0.695(5) 0.6144(18) 0.820(3) 0.0795 1.0000 Uiso
H131 H 0.797(3) 0.6342(12) 0.340(2) 0.0386 1.0000 Uiso
H161 H 1.249(4) 0.7283(13) 0.259(2) 0.0451 1.0000 Uiso
H171 H 1.077(4) 0.6798(15) 0.542(2) 0.0501 1.0000 Uiso
H172 H 0.919(4) 0.6512(14) 0.518(2) 0.0492 1.0000 Uiso
H191 H 0.561(5) 0.6123(17) 0.099(3) 0.0748 1.0000 Uiso
H192 H 0.567(5) 0.6562(17) 0.203(3) 0.0744 1.0000 Uiso
H193 H 0.646(5) 0.5877(18) 0.199(3) 0.0746 1.0000 Uiso
H231 H 0.310(3) 0.6027(12) 0.540(2) 0.0390 1.0000 Uiso
H261 H 0.862(4) 0.5580(12) 0.633(2) 0.0432 1.0000 Uiso
H271 H 0.579(5) 0.7005(15) 0.461(3) 0.0580 1.0000 Uiso
H272 H 0.409(5) 0.6886(15) 0.465(3) 0.0578 1.0000 Uiso
H291 H 0.126(4) 0.4793(16) 0.635(3) 0.0641 1.0000 Uiso
H292 H 0.155(4) 0.5477(16) 0.641(3) 0.0644 1.0000 Uiso
H293 H 0.162(4) 0.5164(15) 0.533(3) 0.0640 1.0000 Uiso

loop_
_atom_site_aniso_label
_atom_site_aniso_U_11
_atom_site_aniso_U_22
_atom_site_aniso_U_33
_atom_site_aniso_U_23
_atom_site_aniso_U_13
_atom_site_aniso_U_12
I10 0.08290(17) 0.05201(13) 0.08271(18) 0.02333(11) 0.02717(13) -0.01092(11)
I20 0.06671(14) 0.08090(16) 0.04127(11) -0.00633(10) 0.02456(10) -0.02674(11)
I30 0.03750(10) 0.04694(11) 0.05681(12) 0.01146(8) 0.00556(8) 0.00715(7)
O8 0.0437(10) 0.0505(11) 0.0488(11) 0.0154(9) 0.0039(9) 0.0070(9)
O18 0.0368(9) 0.0545(11) 0.0375(10) 0.0006(8) 0.0064(7) -0.0099(8)
O28 0.0267(8) 0.0393(9) 0.0526(11) 0.0050(8) 0.0079(7) -0.0006(7)
N1 0.0317(10) 0.0434(12) 0.0399(12) -0.0024(10) 0.0049(9) -0.0012(9)
N7 0.0393(13) 0.0523(15) 0.0653(17) 0.0242(13) 0.0037(12) 0.0011(11)
N11 0.0369(11) 0.0343(11) 0.0394(12) -0.0026(9) 0.0082(9) -0.0055(9)
N17 0.0414(12) 0.0465(13) 0.0355(12) 0.0004(10) 0.0083(9) -0.0049(10)
N21 0.0314(10) 0.0363(11) 0.0432(12) -0.0048(9) 0.0065(9) -0.0044(8)
N27 0.0364(12) 0.0384(12) 0.0697(17) 0.0109(12) 0.0033(12) -0.0041(10)
C2 0.0382(13) 0.0374(13) 0.0303(12) -0.0004(10) 0.0061(10) 0.0006(10)
C3 0.0310(12) 0.0407(13) 0.0354(13) 0.0016(10) 0.0072(10) -0.0024(10)
C4 0.0379(12) 0.0385(13) 0.0269(12) -0.0001(10) 0.0044(9) 0.0022(10)
C5 0.0444(14) 0.0351(12) 0.0346(13) 0.0017(10) 0.0113(11) -0.0059(10)
C6 0.0350(13) 0.0454(15) 0.0427(15) -0.0051(12) 0.0115(11) -0.0065(11)
C9 0.0372(15) 0.067(2) 0.056(2) 0.0154(17) 0.0002(14) 0.0084(14)
C12 0.0351(12) 0.0256(11) 0.0386(13) -0.0008(10) 0.0089(10) 0.0021(9)
C13 0.0302(11) 0.0287(11) 0.0394(13) 0.0014(10) 0.0109(10) 0.0000(9)
C14 0.0306(11) 0.0295(11) 0.0385(13) -0.0012(10) 0.0077(9) 0.0012(9)
C15 0.0398(13) 0.0326(12) 0.0348(13) -0.0012(10) 0.0144(10) -0.0023(10)
C16 0.0384(13) 0.0318(12) 0.0447(14) -0.0013(11) 0.0145(11) -0.0055(10)
C19 0.0366(14) 0.065(2) 0.0481(17) 0.0008(15) 0.0046(12) -0.0125(14)
C22 0.0336(12) 0.0305(12) 0.0399(14) -0.0061(10) 0.0044(10) -0.0022(9)
C23 0.0286(11) 0.0297(11) 0.0419(14) -0.0051(10) 0.0037(10) -0.0006(9)
C24 0.0276(11) 0.0317(11) 0.0329(12) -0.0053(9) 0.0057(9) -0.0019(9)
C25 0.0315(11) 0.0326(12) 0.0342(12) -0.0018(10) 0.0058(9) 0.0036(9)
C26 0.0269(12) 0.0413(13) 0.0407(14) -0.0063(11) 0.0051(10) 0.0002(10)
C29 0.0255(12) 0.0443(15) 0.0610(19) 0.0007(14) 0.0094(12) -0.0012(11)

loop_
_atom_type_symbol
_atom_type_scat_dispersion_real
_atom_type_scat_dispersion_imag
_atom_type_scat_Cromer_Mann_a1
_atom_type_scat_Cromer_Mann_b1
_atom_type_scat_Cromer_Mann_a2
_atom_type_scat_Cromer_Mann_b2
_atom_type_scat_Cromer_Mann_a3
_atom_type_scat_Cromer_Mann_b3
_atom_type_scat_Cromer_Mann_a4
_atom_type_scat_Cromer_Mann_b4
_atom_type_scat_Cromer_Mann_c
_atom_type_scat_source
C 0.0033 0.0016 2.3100 20.8439 1.0200 10.2075 1.5886 0.5687 0.8650 51.6512 0.2156 'International Tables Vol C 4.2.6.8 and 6.1.1.4'
H 0.0000 0.0000 0.4930 10.5109 0.3229 26.1257 0.1402 3.1424 0.0408 57.7998 0.0030 'International Tables Vol C 4.2.6.8 and 6.1.1.4'
I -0.4742 1.8119 20.1472 4.3470 18.9949 0.3814 7.5138 27.7660 2.2735 66.8776 4.0712 'International Tables Vol C 4.2.6.8 and 6.1.1.4'
N 0.0061 0.0033 12.2126 0.0057 3.1322 9.8933 2.0125 28.9975 1.1663 0.5826 -11.5290 'International Tables Vol C 4.2.6.8 and 6.1.1.4'
O 0.0106 0.0060 3.0485 13.2771 2.2868 5.7011 1.5463 0.3239 0.8670 32.9089 0.2508 'International Tables Vol C 4.2.6.8 and 6.1.1.4'

loop_
_exptl_crystal_face_index_h
_exptl_crystal_face_index_k
_exptl_crystal_face_index_l
_exptl_crystal_face_perp_dist
1 0 0 0.200
-1 0 0 0.200
0 1 0 0.100
0 -1 0 0.130
0 0 1 0.030
0 0 -1 0.130
0 -4 -1 0.120
6 0 -6 0.217

loop_
_geom_angle_atom_site_label_1
_geom_angle_atom_site_label_2
_geom_angle_atom_site_label_3
_geom_angle
_geom_angle_publ_flag
C4 O8 C9 117.1(2) yes
C14 O18 C19 117.2(2) yes
C24 O28 C29 117.1(2) yes
C2 N1 C6 116.7(2) yes
C2 N7 H71 117(2) no
C2 N7 H72 118(3) no
H71 N7 H72 125(3) no
C12 N11 C16 116.7(2) yes
C12 N17 H171 118(2) no
C12 N17 H172 119(2) no
H171 N17 H172 119(3) no
C22 N21 C26 116.8(2) yes
C22 N27 H271 118(2) no
C22 N27 H272 118(3) no
H271 N27 H272 119(3) no
N7 C2 N1 116.7(2) yes
N7 C2 C3 120.4(2) yes
N1 C2 C3 122.9(2) yes
C2 C3 C4 119.3(2) yes
C2 C3 H31 120.3(17) no
C4 C3 H31 120.4(17) no
C3 C4 O8 124.7(2) yes
C3 C4 C5 118.2(2) yes
O8 C4 C5 117.1(2) yes
C4 C5 I10 121.64(19) yes
C4 C5 C6 118.3(2) yes
I10 C5 C6 120.02(19) yes
C5 C6 N1 124.6(2) yes
C5 C6 H61 121.4(19) no
N1 C6 H61 114.0(19) no
O8 C9 H91 103(3) no
O8 C9 H92 107(2) no
H91 C9 H92 114(4) no
O8 C9 H93 110(2) no
H91 C9 H93 106(3) no
H92 C9 H93 116(3) no
N17 C12 N11 117.2(2) yes
N17 C12 C13 120.1(2) yes
N11 C12 C13 122.8(2) yes
C12 C13 C14 119.4(2) yes
C12 C13 H131 121.3(18) no
C14 C13 H131 119.2(18) no
C13 C14 O18 125.1(2) yes
C13 C14 C15 117.8(2) yes
O18 C14 C15 117.2(2) yes
C14 C15 I20 121.43(18) yes
C14 C15 C16 118.8(2) yes
I20 C15 C16 119.77(18) yes
C15 C16 N11 124.5(2) yes
C15 C16 H161 118.3(17) no
N11 C16 H161 117.1(17) no
O18 C19 H191 103(2) no
O18 C19 H192 110(2) no
H191 C19 H192 115(3) no
O18 C19 H193 107(2) no
H191 C19 H193 105(3) no
H192 C19 H193 116(3) no
N27 C22 N21 116.5(2) yes
N27 C22 C23 120.7(2) yes
N21 C22 C23 122.7(2) yes
C22 C23 C24 119.0(2) yes
C22 C23 H231 118.3(17) no
C24 C23 H231 122.7(17) no
C23 C24 O28 124.6(2) yes
C23 C24 C25 118.5(2) yes
O28 C24 C25 116.9(2) yes
C24 C25 I30 122.26(17) yes
C24 C25 C26 117.8(2) yes
I30 C25 C26 119.91(18) yes
C25 C26 N21 125.2(2) yes
C25 C26 H261 118.9(17) no
N21 C26 H261 115.9(17) no
O28 C29 H291 109(2) no
O28 C29 H292 114(2) no
H291 C29 H292 107(3) no
O28 C29 H293 108.4(19) no
H291 C29 H293 112(3) no
H292 C29 H293 106(3) no

loop_
_geom_bond_atom_site_label_1
_geom_bond_atom_site_label_2
_geom_bond_distance
_geom_bond_publ_flag
I10 C5 2.079(2) yes
I20 C15 2.090(2) yes
I30 C25 2.087(2) yes
O8 C4 1.347(3) yes
O8 C9 1.435(4) yes
O18 C14 1.345(3) yes
O18 C19 1.439(3) yes
O28 C24 1.355(3) yes
O28 C29 1.431(3) yes
N1 C2 1.339(3) yes
N1 C6 1.346(3) yes
N7 C2 1.352(4) yes
N7 H71 0.89(4) no
N7 H72 0.80(4) no
N11 C12 1.345(3) yes
N11 C16 1.347(3) yes
N17 C12 1.354(3) yes
N17 H171 0.80(3) no
N17 H172 0.86(3) no
N21 C22 1.347(3) yes
N21 C26 1.337(3) yes
N27 C22 1.359(3) yes
N27 H271 0.86(4) no
N27 H272 0.80(4) no
C2 C3 1.401(4) yes
C3 C4 1.376(4) yes
C3 H31 0.96(3) no
C4 C5 1.404(3) yes
C5 C6 1.369(4) yes
C6 H61 0.93(3) no
C9 H91 0.85(4) no
C9 H92 0.95(4) no
C9 H93 0.95(4) no
C12 C13 1.403(3) yes
C13 C14 1.380(3) yes
C13 H131 0.89(3) no
C14 C15 1.409(3) yes
C15 C16 1.366(4) yes
C16 H161 0.97(3) no
C19 H191 0.96(4) no
C19 H192 1.04(4) no
C19 H193 0.92(4) no
C22 C23 1.402(3) yes
C23 C24 1.382(3) yes
C23 H231 0.94(3) no
C24 C25 1.409(3) yes
C25 C26 1.369(3) yes
C26 H261 0.96(3) no
C29 H291 0.96(4) no
C29 H292 0.97(4) no
C29 H293 1.02(4) no

loop_
_geom_contact_atom_site_label_1
_geom_contact_atom_site_label_2
_geom_contact_distance
_geom_contact_site_symmetry_2
_geom_contact_publ_flag
O8 C19 3.579(4) 1_556 no
O18 C9 3.336(4) 1_554 no
N1 N7 3.002(3) 4_465 no
N1 N17 3.193(3) 1_455 no
N1 C3 3.555(3) 4_465 no
N7 N21 3.236(3) 4_465 no
N7 N27 3.380(3) 4_465 no
N7 C22 3.529(3) 4_465 no
N11 N27 3.071(3) 1_655 no
N11 N27 3.319(3) 4_565 no
N17 N21 2.961(3) . no
N17 N27 3.452(4) 4_565 no
N17 C26 3.591(4) . no
N27 C12 3.438(3) 4_465 no
C24 C24 3.585(5) 2_666 no
C26 C29 3.560(5) 2_666 no

loop_
_geom_hbond_atom_site_label_D
_geom_hbond_atom_site_label_H
_geom_hbond_atom_site_label_A
_geom_hbond_site_symmetry_A
_geom_hbond_angle_DHA
_geom_hbond_distance_DH
_geom_hbond_distance_HA
_geom_hbond_distance_DA
_geom_hbond_publ_flag
N7 H71 N1 4_565 167(4) 0.89(4) 2.13(4) 3.001(4) no
N17 H172 N21 . 177(3) 0.86(3) 2.10(3) 2.961(4) no
N27 H271 N11 4_465 144(4) 0.86(4) 2.58(4) 3.319(4) no
N27 H272 N11 1_455 171(4) 0.80(4) 2.28(4) 3.072(4) no

loop_
_geom_torsion_atom_site_label_1
_geom_torsion_atom_site_label_2
_geom_torsion_atom_site_label_3
_geom_torsion_atom_site_label_4
_geom_torsion
_geom_torsion_publ_flag
I10 C5 C4 O8 2.2(3) no
I10 C5 C4 C3 -178.3(2) no
I10 C5 C6 N1 179.7(2) no
I20 C15 C14 O18 -1.8(3) no
I20 C15 C14 C13 178.4(2) no
I20 C15 C16 N11 -179.4(2) no
I30 C25 C24 O28 -1.7(3) no
I30 C25 C24 C23 178.8(2) no
I30 C25 C26 N21 -179.4(2) no
O8 C4 C3 C2 177.9(2) no
O8 C4 C5 C6 -178.5(2) no
O18 C14 C13 C12 -179.0(2) no
O18 C14 C15 C16 177.8(2) no
O28 C24 C23 C22 -178.8(2) no
O28 C24 C25 C26 178.8(2) no
N1 C2 C3 C4 0.8(4) no
N1 C6 C5 C4 0.4(4) no
N7 C2 N1 C6 178.7(2) no
N7 C2 C3 C4 -177.3(2) no
N11 C12 C13 C14 1.6(4) no
N11 C16 C15 C14 1.0(4) no
N17 C12 N11 C16 175.7(2) no
N17 C12 C13 C14 -176.6(2) no
N21 C22 C23 C24 0.1(4) no
N21 C26 C25 C24 0.1(4) no
N27 C22 N21 C26 176.0(2) no
N27 C22 C23 C24 -176.5(2) no
C2 N1 C6 C5 -1.2(4) no
C2 C3 C4 C5 -1.5(4) no
C3 C2 N1 C6 0.5(4) no
C3 C4 O8 C9 -2.0(4) no
C3 C4 C5 C6 0.9(4) no
C5 C4 O8 C9 177.5(3) no
C12 N11 C16 C15 1.2(4) no
C12 C13 C14 C15 0.7(3) no
C13 C12 N11 C16 -2.5(3) no
C13 C14 O18 C19 5.4(4) no
C13 C14 C15 C16 -2.0(3) no
C15 C14 O18 C19 -174.3(2) no
C22 N21 C26 C25 0.6(4) no
C22 C23 C24 C25 0.6(4) no
C23 C22 N21 C26 -0.6(4) no
C23 C24 O28 C29 -0.5(4) no
C23 C24 C25 C26 -0.7(4) no
C25 C24 O28 C29 180.0(2) no
